data_1573411
loop_
_publ_author_name
'Corner, Sophie C.'
'Blackmore, William J. A.'
'Gransbury, Gemma K.'
'Mattioni, Andrea'
'Whitehead, George F. S.'
'Chilton, Nicholas F.'
'Mills, David P.'

_publ_section_title
;
 A fluorobenzene-bound dysprosium half-sandwich dication single-molecule
 magnet
;
_journal_name_full 'Chemical Science'
_journal_paper_doi 10.1039/D4SC06661H
_journal_year 2024
_chemical_formula_moiety 'C10 H23 B2 Dy'
_chemical_formula_sum 'C10 H23 B2 Dy'
_chemical_formula_weight 327.40
_chemical_name_systematic '[Dy(Cp*)(BH4)2]'
_chemical_properties_physical Air-sensitive,Moisture-sensitive
_space_group_crystal_system monoclinic
_space_group_IT_number 14
_space_group_name_Hall '-P 2ybc'
_space_group_name_H-M_alt 'P 1 21/c 1'
_atom_sites_solution_hydrogens mixed
_atom_sites_solution_primary direct
_atom_sites_solution_secondary difmap
_audit_creation_date 2024-04-30
_audit_creation_method
;
Olex2 1.2
(compiled 2018.05.29 svn.r3508 for OlexSys, GUI svn.r5506)
;
_audit_update_record
;
2024-06-26 deposited with the CCDC.	2024-11-28 downloaded from the CCDC.
;
_cell_angle_alpha 90
_cell_angle_beta 117.930(5)
_cell_angle_gamma 90
_cell_formula_units_Z 4
_cell_length_a 8.3735(3)
_cell_length_b 20.8167(5)
_cell_length_c 8.5037(3)
_cell_measurement_reflns_used 8066
_cell_measurement_temperature 100.00(10)
_cell_measurement_theta_max 79.2380
_cell_measurement_theta_min 4.2350
_cell_volume 1309.61(9)
_computing_cell_refinement 'CrysAlisPro 1.171.43.106a (Rigaku OD, 2024)'
_computing_data_collection 'CrysAlisPro system (CCD 43.106a 64-bit (release 01-02-2024))'
_computing_data_reduction 'CrysAlisPro 1.171.43.106a (Rigaku OD, 2024)'
_computing_molecular_graphics 'Olex2 (Dolomanov et al., 2009)'
_computing_publication_material 'Olex2 (Dolomanov et al., 2009)'
_computing_structure_refinement 'ShelXL (Sheldrick, 2015)'
_computing_structure_solution 'ShelXS (Sheldrick, 2008)'
_diffrn_ambient_environment N~2~
_diffrn_ambient_temperature 100.00(10)
_diffrn_detector 'Hybrid Pixel Array Detector'
_diffrn_detector_area_resol_mean 10.0000
_diffrn_detector_type HyPix
_diffrn_measured_fraction_theta_full 0.999
_diffrn_measured_fraction_theta_max 0.955
_diffrn_measurement_details
;
List of Runs (angles in degrees, time in seconds):

  # Type    Start    End  Width  t~exp~   \w     \q     \k     \f   Frames
#--------------------------------------------------------------------------
  1  \w     83.00 114.00   0.50    0.20    --  113.25-135.00 107.00   62
  2  \w     55.00  95.00   0.50    0.10    --   46.94-135.00 107.00   80
  3  \w    -13.00  29.00   0.50    0.10    --  -46.94  19.00 -30.00   84
  4  \w    -21.00  29.00   0.50    0.10    --  -46.94  19.00 -90.00  100
  5  \w    -26.00  28.00   0.50    0.10    --  -46.94  19.00-150.00  108
  6  \w     42.00  98.00   0.50    0.10    --   46.94-134.00 -73.00  112
  7  \w     62.00  96.00   0.50    0.20    --  113.25-125.00  30.00   68
  8  \w     67.00 109.00   0.50    0.20    --  113.25-125.00  60.00   84
  9  \w     44.00  70.00   0.50    0.20    --  113.25-125.00 -30.00   52
 10  \w     86.00 111.00   0.50    0.20    --  113.25-125.00 -30.00   50
 11  \w     88.00 113.00   0.50    0.20    --  113.25-134.00 -73.00   50
 12  \w     57.00 106.00   0.50    0.20    --  113.25-125.00-120.00   98
 13  \w     45.00  90.00   0.50    0.20    --  113.25 -94.00 -90.00   90
 14  \w     71.00  98.00   0.50    0.20    --  113.25 -94.00 -60.00   54
 15  \w     43.00  99.00   0.50    0.20    --  113.25 -94.00  90.00  112
 16  \w     63.00 102.00   0.50    0.20    --  113.25 -94.00 120.00   78
 17  \w     52.00  93.00   0.50    0.20    --  113.25 -94.00 150.00   82
 18  \w     43.00  69.00   0.50    0.20    --  113.25 -61.00 150.00   52
 19  \w     43.00  70.00   0.50    0.20    --  113.25 -61.00  90.00   54
 20  \w     46.00  71.00   0.50    0.20    --  113.25 -61.00  60.00   50
 21  \w     43.00  71.00   0.50    0.20    --  113.25 -61.00 120.00   56
 22  \w     42.00  67.00   0.50    0.20    --  113.25 -61.00 -30.00   50
 23  \w     42.00  69.00   0.50    0.20    --  113.25 -61.00 -60.00   54
 24  \w    -17.00   8.00   0.50    0.10    --   46.94 -19.00-120.00   50
 25  \w    -18.00  26.00   0.50    0.10    --   46.94 -19.00   0.00   88
 26  \w     44.00  70.00   0.50    0.20    --  113.25 -61.00 -90.00   52
 27  \w    100.00 146.00   0.50    0.20    --  113.25  15.00-180.00   92
 28  \w    152.00 177.00   0.50    0.20    --  113.25  15.00-180.00   50
 29  \w    102.00 177.00   0.50    0.20    --  113.25  30.00 -90.00  150
 30  \w    109.00 138.00   0.50    0.20    --  113.25 134.00  -5.00   58
 31  \w    143.00 175.00   0.50    0.20    --  113.25 134.00  -5.00   64
 32  \w     93.00 148.00   0.50    0.20    --  113.25 135.00 173.00  110
 33  \w    -73.00 -46.00   0.50    0.20    --  -91.75 134.00  -5.00   54
 34  \w    -57.00 -20.00   0.50    0.20    --  -91.75  61.00-150.00   74
 35  \w    -46.00 -21.00   0.50    0.20    --  -91.75  45.00-120.00   50
 36  \w    -80.00 -55.00   0.50    0.10    --  -46.94 134.00  -5.00   50
 37  \w    -50.00 -21.00   0.50    0.20    --  -91.75  45.00  60.00   58
 38  \w    -82.00 -57.00   0.50    0.10    --  -46.94 135.00 173.00   50
 39  \w    -49.00 -21.00   0.50    0.20    --  -91.75  45.00 150.00   56
 40  \w    -51.00 -26.00   0.50    0.20    --  -91.75  45.00 120.00   50
 41  \w    -79.00 -23.00   0.50    0.20    --  -91.75   0.00-120.00  112
 42  \w   -127.00-102.00   0.50    0.20    --  -91.75   0.00-120.00   50
 43  \w   -164.00-133.00   0.50    0.20    --  -91.75   0.00-120.00   62
 44  \w   -113.00 -79.00   0.50    0.20    --  -91.75 -61.00 -60.00   68
 45  \w    -78.00 -48.00   0.50    0.10    --  -46.94 -37.00-150.00   60
 46  \w   -119.00 -94.00   0.50    0.10    --  -46.94 -37.00-150.00   50
 47  \w   -161.00-124.00   0.50    0.20    --  -91.75 -61.00 -60.00   74
 48  \w   -158.00 -84.00   0.50    0.20    --  -91.75 -30.00 -30.00  148
 49  \w   -127.00 -83.00   0.50    0.20    --  -91.75 -94.00  60.00   88
 50  \w    -98.00 -72.00   0.50    0.20    --  -91.75-135.00 107.00   52
 51  \w   -158.00-106.00   0.50    0.20    --  -91.75-135.00 107.00  104
 52  \w   -108.00 -76.00   0.50    0.10    --  -46.94-135.00 107.00   64
 53  \w   -115.00 -70.00   0.50    0.10    --  -46.94-134.00 -73.00   90
 54  \w   -139.00-114.00   0.50    0.20    --  -91.75-134.00 -73.00   50
;
_diffrn_measurement_device 'four-circle diffractometer'
_diffrn_measurement_device_type 'XtaLAB Synergy, Dualflex, HyPix'
_diffrn_measurement_method '\w scans'
_diffrn_orient_matrix_type 'CrysAlisPro convention (1999,Acta A55,543-557)'
_diffrn_orient_matrix_UB_11 0.0789122000
_diffrn_orient_matrix_UB_12 0.0568621000
_diffrn_orient_matrix_UB_13 0.1299453000
_diffrn_orient_matrix_UB_21 0.0935330000
_diffrn_orient_matrix_UB_22 -0.0474197000
_diffrn_orient_matrix_UB_23 0.1559826000
_diffrn_orient_matrix_UB_31 0.1683933000
_diffrn_orient_matrix_UB_32 -0.0002537000
_diffrn_orient_matrix_UB_33 -0.0287688000
_diffrn_radiation_monochromator mirror
_diffrn_radiation_probe x-ray
_diffrn_radiation_type CuK\a
_diffrn_radiation_wavelength 1.54184
_diffrn_reflns_av_R_equivalents 0.0685
_diffrn_reflns_av_unetI/netI 0.0374
_diffrn_reflns_Laue_measured_fraction_full 0.999
_diffrn_reflns_Laue_measured_fraction_max 0.955
_diffrn_reflns_limit_h_max 10
_diffrn_reflns_limit_h_min -7
_diffrn_reflns_limit_k_max 26
_diffrn_reflns_limit_k_min -25
_diffrn_reflns_limit_l_max 10
_diffrn_reflns_limit_l_min -10
_diffrn_reflns_number 15015
_diffrn_reflns_point_group_measured_fraction_full 0.999
_diffrn_reflns_point_group_measured_fraction_max 0.955
_diffrn_reflns_theta_full 67.684
_diffrn_reflns_theta_max 80.121
_diffrn_reflns_theta_min 4.248
_diffrn_source 'micro-focus sealed X-ray tube'
_diffrn_source_type 'PhotonJet (Cu) X-ray Source'
_exptl_absorpt_coefficient_mu 30.145
_exptl_absorpt_correction_T_max 1.000
_exptl_absorpt_correction_T_min 0.477
_exptl_absorpt_correction_type gaussian
_exptl_absorpt_process_details
;
CrysAlisPro 1.171.43.106a (Rigaku Oxford Diffraction, 2024)
Numerical absorption correction based on gaussian integration over
a multifaceted crystal model
Empirical absorption correction using spherical harmonics,
implemented in SCALE3 ABSPACK scaling algorithm.
;
_exptl_crystal_colour 'clear light yellow'
_exptl_crystal_colour_lustre clear
_exptl_crystal_colour_modifier light
_exptl_crystal_colour_primary yellow
_exptl_crystal_density_diffrn 1.661
_exptl_crystal_description block
_exptl_crystal_F_000 636
_exptl_crystal_recrystallization_method 'Re-crystallisation from solvent: Toluene'
_exptl_crystal_size_max 0.254
_exptl_crystal_size_mid 0.228
_exptl_crystal_size_min 0.206
_refine_diff_density_max 2.019
_refine_diff_density_min -1.846
_refine_diff_density_rms 0.266
_refine_ls_extinction_coef 0.0025(2)
_refine_ls_extinction_expression Fc^*^=kFc[1+0.001xFc^2^\l^3^/sin(2\q)]^-1/4^
_refine_ls_extinction_method 'SHELXL-2018/3 (Sheldrick 2018)'
_refine_ls_goodness_of_fit_ref 1.065
_refine_ls_hydrogen_treatment mixed
_refine_ls_matrix_type full
_refine_ls_number_parameters 148
_refine_ls_number_reflns 2738
_refine_ls_number_restraints 272
_refine_ls_restrained_S_all 1.018
_refine_ls_R_factor_all 0.0518
_refine_ls_R_factor_gt 0.0485
_refine_ls_shift/su_max 0.001
_refine_ls_shift/su_mean 0.000
_refine_ls_structure_factor_coef Fsqd
_refine_ls_weighting_details 'w=1/[\s^2^(Fo^2^)+(0.1010P)^2^+2.0665P] where P=(Fo^2^+2Fc^2^)/3'
_refine_ls_weighting_scheme calc
_refine_ls_wR_factor_gt 0.1319
_refine_ls_wR_factor_ref 0.1347
_reflns_Friedel_coverage 0.000
_reflns_number_gt 2516
_reflns_number_total 2738
_reflns_threshold_expression 'I > 2\s(I)'
_cod_data_source_file d4sc06661h2.cif
_cod_data_source_block cdpm82
_cod_depositor_comments
;
The following automatic conversions were performed:

data item '_atom_sites_solution_secondary' value 'diffmap' was
changed to 'difmap'.

Automatic conversion script
Id: cif_fix_values 8170 2020-07-09 18:12:32Z antanas 
;
_cod_database_code 1573411
_manchester_internal_diff_code cdpm82
_manchester_internal_coll_client SCC
_manchester_internal_coll_date 30/04/24
_manchester_internal_process_date 30/04/24
_manchester_internal_process_user SCC
_manchester_internal_solution_date 30/04/24
_manchester_internal_solution_user SCC
_manchester_internal_refinement_date 30/04/24
_manchester_internal_refinement_user SCC
_manchester_internal_validation_date 06/06/24
_manchester_internal_validation_user SCC
_shelx_shelxl_version_number 2018/3
_chemical_oxdiff_formula DyCB
_chemical_oxdiff_usercomment XHD
_shelx_space_group_comment
;
The symmetry employed for this shelxl refinement is uniquely defined
by the following loop, which should always be used as a source of
symmetry information in preference to the above space-group names.
They are only intended as comments.
;
_shelx_estimated_absorpt_t_max 0.063
_shelx_estimated_absorpt_t_min 0.049
_reflns_odcompleteness_completeness 99.80
_reflns_odcompleteness_iscentric 1
_reflns_odcompleteness_theta 68.13
_olex2_refinement_description
;
1. Fixed Uiso
 At 1.5 times of:
  All B(H,H,H,H) groups, All C(H,H,H) groups
2. Restrained distances
 B2-H2C = B2-H2B = B2-H2D = B2-H2A = B1-H1B = B1-H1D = B1-H1A = B1-H1C
 1.15 with sigma of 0.02
 H1B-H1A \\sim H1C-H1A \\sim H1C-H1B \\sim H1D-H1B \\sim H1D-H1C \\sim H1D-H1A
\\sim H2B-H2A \\sim H2C-H2A
 \\sim H2D-H2A \\sim H2D-H2C \\sim H2D-H2B \\sim H2C-H2B
 with sigma of 0.02
3. Uiso/Uaniso restraints and constraints
All non-hydrogen atoms have similar U: within 2A with sigma of 0.04 and sigma
for terminal atoms of 0.08
Uanis(C5) \\sim Ueq: with sigma of 0.005 and sigma for terminal atoms of 0.01
4. Rigid body (RIGU) restrains
 All non-hydrogen atoms
 with sigma for 1-2 distances of 0.001 and sigma for 1-3 distances of 0.001
5.a Idealised Me refined as rotating group:
 C6(H6A,H6B,H6C), C10(H10A,H10B,H10C), C8(H8A,H8B,H8C), C7(H7A,H7B,H7C),
 C9(H9A,H9B,H9C)
;
_olex2_submission_special_instructions 'No special instructions were received'
_oxdiff_exptl_absorpt_empirical_details
;
Empirical correction (ABSPACK) includes:
- Absorption correction using spherical harmonics
- Frame scaling
;
_oxdiff_exptl_absorpt_empirical_full_max 2.403
_oxdiff_exptl_absorpt_empirical_full_min 0.482

loop_
_space_group_symop_operation_xyz
'x, y, z'
'-x, y+1/2, -z+1/2'
'-x, -y, -z'
'x, -y-1/2, z-1/2'

loop_
_atom_site_label
_atom_site_type_symbol
_atom_site_fract_x
_atom_site_fract_y
_atom_site_fract_z
_atom_site_U_iso_or_equiv
_atom_site_adp_type
_atom_site_occupancy
_atom_site_site_symmetry_order
_atom_site_calc_flag
_atom_site_refinement_flags_posn
_atom_site_refinement_flags_adp
_atom_site_refinement_flags_occupancy
_atom_site_disorder_assembly
_atom_site_disorder_group
Dy1 Dy 0.19236(4) 0.68495(2) 0.67422(4) 0.00635(18) Uani 1 1 d . U . . .
C1 C 0.2342(7) 0.5631(2) 0.6491(7) 0.0089(8) Uani 1 1 d . U . . .
C5 C 0.1094(7) 0.5688(2) 0.7180(7) 0.0086(8) Uani 1 1 d . U . . .
C6 C 0.4194(8) 0.5339(3) 0.7454(8) 0.0162(11) Uani 1 1 d . U . . .
H6A H 0.491484 0.547286 0.687637 0.024 Uiso 1 1 calc GR . . . .
H6B H 0.409248 0.486999 0.742002 0.024 Uiso 1 1 calc GR . . . .
H6C H 0.478423 0.548504 0.869439 0.024 Uiso 1 1 calc GR . . . .
C2 C 0.1485(7) 0.5873(2) 0.4716(7) 0.0097(8) Uani 1 1 d . U . . .
C10 C 0.1401(8) 0.5447(3) 0.8981(8) 0.0163(11) Uani 1 1 d . U . . .
H10A H 0.261238 0.557257 0.989201 0.024 Uiso 1 1 calc GR . . . .
H10B H 0.129612 0.497791 0.895133 0.024 Uiso 1 1 calc GR . . . .
H10C H 0.049442 0.563491 0.926607 0.024 Uiso 1 1 calc GR . . . .
C4 C -0.0525(7) 0.5952(2) 0.5840(7) 0.0099(8) Uani 1 1 d . U . . .
C8 C -0.1710(8) 0.6308(3) 0.2534(8) 0.0175(11) Uani 1 1 d . U . . .
H8A H -0.243106 0.664197 0.271940 0.026 Uiso 1 1 calc GR . . . .
H8B H -0.249901 0.595192 0.186062 0.026 Uiso 1 1 calc GR . . . .
H8C H -0.112812 0.648859 0.186580 0.026 Uiso 1 1 calc GR . . . .
C7 C 0.2313(9) 0.5873(3) 0.3473(8) 0.0183(12) Uani 1 1 d . U . . .
H7A H 0.173611 0.620616 0.256466 0.027 Uiso 1 1 calc GR . . . .
H7B H 0.212873 0.545265 0.289614 0.027 Uiso 1 1 calc GR . . . .
H7C H 0.361087 0.596144 0.415221 0.027 Uiso 1 1 calc GR . . . .
C3 C -0.0293(7) 0.6068(3) 0.4300(7) 0.0100(8) Uani 1 1 d . U . . .
C9 C -0.2259(8) 0.6054(3) 0.5931(9) 0.0186(12) Uani 1 1 d . U . . .
H9A H -0.198308 0.616109 0.715467 0.028 Uiso 1 1 calc GR . . . .
H9B H -0.298531 0.566097 0.555994 0.028 Uiso 1 1 calc GR . . . .
H9C H -0.293801 0.640781 0.513731 0.028 Uiso 1 1 calc GR . . . .
B1 B 0.0816(9) 0.7299(3) 0.8971(8) 0.0124(11) Uani 1 1 d D U . . .
H1A H 0.171(6) 0.6851(16) 0.934(7) 0.019 Uiso 1 1 d DR . . . .
H1B H 0.170(6) 0.7749(16) 0.919(6) 0.019 Uiso 1 1 d DR . . . .
H1C H 0.012(6) 0.733(2) 0.985(5) 0.019 Uiso 1 1 d DR . . . .
H1D H -0.026(5) 0.728(2) 0.750(3) 0.019 Uiso 1 1 d DR . . . .
B2 B 0.5170(9) 0.7118(3) 0.8233(10) 0.0190(13) Uani 1 1 d D U . . .
H2A H 0.434(6) 0.7587(16) 0.793(7) 0.028 Uiso 1 1 d DR . . . .
H2B H 0.476(8) 0.685(2) 0.692(4) 0.028 Uiso 1 1 d DR . . . .
H2C H 0.480(7) 0.680(2) 0.914(6) 0.028 Uiso 1 1 d DR . . . .
H2D H 0.667(3) 0.723(3) 0.892(7) 0.028 Uiso 1 1 d DR . . . .

loop_
_atom_site_aniso_label
_atom_site_aniso_U_11
_atom_site_aniso_U_22
_atom_site_aniso_U_33
_atom_site_aniso_U_23
_atom_site_aniso_U_13
_atom_site_aniso_U_12
Dy1 0.0070(2) 0.0050(2) 0.0070(2) 0.00022(10) 0.00328(17) -0.00047(9)
C1 0.0108(16) 0.007(2) 0.0110(18) 0.0006(15) 0.0065(14) -0.0006(14)
C5 0.0102(16) 0.0059(19) 0.0114(16) -0.0012(14) 0.0065(13) -0.0044(14)
C6 0.012(2) 0.013(3) 0.022(3) 0.002(2) 0.0072(19) 0.0039(18)
C2 0.0140(17) 0.005(2) 0.0128(17) 0.0018(15) 0.0085(14) -0.0005(15)
C10 0.023(3) 0.016(3) 0.016(2) 0.0044(19) 0.014(2) 0.003(2)
C4 0.0107(16) 0.008(2) 0.0120(17) -0.0027(15) 0.0062(14) -0.0020(14)
C8 0.017(2) 0.015(3) 0.011(2) 0.0003(19) -0.0009(17) -0.002(2)
C7 0.026(3) 0.020(3) 0.016(2) -0.002(2) 0.016(2) 0.000(2)
C3 0.0114(17) 0.008(2) 0.0096(16) -0.0022(15) 0.0039(13) -0.0011(15)
C9 0.013(2) 0.016(3) 0.031(3) -0.003(2) 0.014(2) -0.0026(19)
B1 0.019(3) 0.008(2) 0.011(3) -0.0006(19) 0.008(2) -0.002(2)
B2 0.013(3) 0.019(3) 0.021(3) 0.002(3) 0.004(2) -0.006(2)

loop_
_atom_type_symbol
_atom_type_description
_atom_type_scat_dispersion_real
_atom_type_scat_dispersion_imag
_atom_type_scat_source
C C 0.0181 0.0091 'International Tables Vol C Tables 4.2.6.8 and 6.1.1.4'
H H 0.0000 0.0000 'International Tables Vol C Tables 4.2.6.8 and 6.1.1.4'
B B 0.0090 0.0039 'International Tables Vol C Tables 4.2.6.8 and 6.1.1.4'
Dy Dy -9.8046 9.8477 'International Tables Vol C Tables 4.2.6.8 and 6.1.1.4'

loop_
_exptl_crystal_face_index_h
_exptl_crystal_face_index_k
_exptl_crystal_face_index_l
_exptl_crystal_face_perp_dist
0 -6 5 0.1181
4 -4 1 0.1250
5 0 -4 0.1392
2 5 -5 0.1128
-2 6 -3 0.1125
-5 -2 3 0.0868
-5 5 3 0.0896
5 -4 -3 0.1160
2 -12 -2 0.0986
1 -13 -2 0.0891
-2 -12 0 0.0854
-1 13 2 0.1241
3 11 -1 0.1444
5 -2 -5 0.1190
3 -4 -5 0.1134
0 -5 -5 0.0978
-5 -3 0 0.0742
-1 5 5 0.1286
3 5 3 0.1355
5 2 -1 0.1463
-5 5 1 0.0833
1 8 -4 0.1136
-2 8 -3 0.1037
-2 -7 5 0.1138
2 12 -2 0.1299
0 13 -1 0.1216
3 -10 -1 0.1155
1 -13 1 0.1056
-1 -13 2 0.0991
2 9 2 0.1373
0 10 3 0.1393

loop_
_geom_angle_atom_site_label_1
_geom_angle_atom_site_label_2
_geom_angle_atom_site_label_3
_geom_angle
_geom_angle_site_symmetry_1
_geom_angle_site_symmetry_3
_geom_angle_publ_flag
C1 Dy1 C5 31.91(15) . . ?
C1 Dy1 C4 52.48(17) . . ?
C1 Dy1 C3 52.76(17) . . ?
C1 Dy1 B1 124.66(17) . 4_575 ?
C1 Dy1 B1 120.92(18) . . ?
C1 Dy1 H1A 99.0(7) . . ?
C1 Dy1 H1D 122.7(12) . . ?
C1 Dy1 H2A 123.6(5) . . ?
C1 Dy1 H2B 80.2(11) . . ?
C1 Dy1 H2C 84.7(12) . . ?
C5 Dy1 C4 31.49(16) . . ?
C5 Dy1 C3 52.64(17) . . ?
C5 Dy1 B1 91.10(18) . . ?
C5 Dy1 B1 136.23(18) . 4_575 ?
C5 Dy1 H1A 73.5(10) . . ?
C5 Dy1 H1D 91.0(12) . . ?
C5 Dy1 H2A 141.3(8) . . ?
C5 Dy1 H2B 109.1(12) . . ?
C5 Dy1 H2C 94.2(9) . . ?
C2 Dy1 C1 32.08(16) . . ?
C2 Dy1 C5 52.86(16) . . ?
C2 Dy1 C4 52.59(16) . . ?
C2 Dy1 C3 31.77(16) . . ?
C2 Dy1 B1 92.90(17) . 4_575 ?
C2 Dy1 B1 140.45(18) . . ?
C2 Dy1 H1A 126.4(10) . . ?
C2 Dy1 H1D 126.1(9) . . ?
C2 Dy1 H2A 128.7(10) . . ?
C2 Dy1 H2B 82.2(7) . . ?
C2 Dy1 H2C 108.7(13) . . ?
C4 Dy1 B1 88.44(18) . . ?
C4 Dy1 B1 107.92(18) . 4_575 ?
C4 Dy1 H1A 83.1(13) . . ?
C4 Dy1 H1D 75.5(11) . . ?
C4 Dy1 H2A 172.2(11) . . ?
C4 Dy1 H2B 131.5(10) . . ?
C4 Dy1 H2C 125.4(8) . . ?
C3 Dy1 C4 31.86(16) . . ?
C3 Dy1 B1 115.74(19) . . ?
C3 Dy1 B1 83.73(18) . 4_575 ?
C3 Dy1 H1A 114.8(13) . . ?
C3 Dy1 H1D 95.7(8) . . ?
C3 Dy1 H2A 153.7(13) . . ?
C3 Dy1 H2B 112.3(6) . . ?
C3 Dy1 H2C 137.3(12) . . ?
B1 Dy1 B1 107.27(12) . 4_575 ?
B1 Dy1 H1A 25.5(5) . . ?
B1 Dy1 H1A 132.7(5) 4_575 . ?
B1 Dy1 H1D 25.8(4) . . ?
B1 Dy1 H1D 89.9(9) 4_575 . ?
B1 Dy1 H2A 79.9(11) 4_575 . ?
B1 Dy1 H2A 88.9(12) . . ?
B1 Dy1 H2B 88.9(12) 4_575 . ?
B1 Dy1 H2B 130.5(5) . . ?
B1 Dy1 H2C 87.3(11) . . ?
B1 Dy1 H2C 125.3(6) 4_575 . ?
H1A Dy1 H1D 47.3(6) . . ?
H1A Dy1 H2A 91.4(19) . . ?
H1A Dy1 H2B 118.6(13) . . ?
H1A Dy1 H2C 70.8(14) . . ?
H1D Dy1 H2A 104.7(13) . . ?
H1D Dy1 H2B 151.7(11) . . ?
H1D Dy1 H2C 112.9(12) . . ?
B2 Dy1 C1 96.1(2) . . ?
B2 Dy1 C5 116.3(2) . . ?
B2 Dy1 C2 107.5(2) . . ?
B2 Dy1 C4 147.0(2) . . ?
B2 Dy1 C3 138.9(2) . . ?
B2 Dy1 B1 98.2(2) . 4_575 ?
B2 Dy1 B1 102.9(2) . . ?
B2 Dy1 H1A 94.0(12) . . ?
B2 Dy1 H1D 125.3(8) . . ?
B2 Dy1 H2A 27.6(5) . . ?
B2 Dy1 H2B 27.5(5) . . ?
B2 Dy1 H2C 27.8(5) . . ?
H2A Dy1 H2B 47.3(7) . . ?
H2A Dy1 H2C 47.1(8) . . ?
H2B Dy1 H2C 47.8(8) . . ?
C5 C1 Dy1 74.3(3) . . ?
C5 C1 C6 125.4(5) . . ?
C5 C1 C2 107.7(5) . . ?
C6 C1 Dy1 119.8(4) . . ?
C2 C1 Dy1 73.7(3) . . ?
C2 C1 C6 126.8(5) . . ?
C1 C5 Dy1 73.8(3) . . ?
C1 C5 C10 125.4(5) . . ?
C10 C5 Dy1 121.7(4) . . ?
C4 C5 Dy1 75.0(3) . . ?
C4 C5 C1 108.3(5) . . ?
C4 C5 C10 126.1(5) . . ?
C1 C6 H6A 109.5 . . ?
C1 C6 H6B 109.5 . . ?
C1 C6 H6C 109.5 . . ?
H6A C6 H6B 109.5 . . ?
H6A C6 H6C 109.5 . . ?
H6B C6 H6C 109.5 . . ?
C1 C2 Dy1 74.2(3) . . ?
C1 C2 C7 124.9(5) . . ?
C7 C2 Dy1 119.9(4) . . ?
C3 C2 Dy1 75.2(3) . . ?
C3 C2 C1 108.3(4) . . ?
C3 C2 C7 126.7(5) . . ?
C5 C10 H10A 109.5 . . ?
C5 C10 H10B 109.5 . . ?
C5 C10 H10C 109.5 . . ?
H10A C10 H10B 109.5 . . ?
H10A C10 H10C 109.5 . . ?
H10B C10 H10C 109.5 . . ?
C5 C4 Dy1 73.5(3) . . ?
C5 C4 C3 108.3(5) . . ?
C5 C4 C9 126.8(5) . . ?
C3 C4 Dy1 74.0(3) . . ?
C3 C4 C9 124.8(5) . . ?
C9 C4 Dy1 121.8(4) . . ?
H8A C8 H8B 109.5 . . ?
H8A C8 H8C 109.5 . . ?
H8B C8 H8C 109.5 . . ?
C3 C8 H8A 109.5 . . ?
C3 C8 H8B 109.5 . . ?
C3 C8 H8C 109.5 . . ?
C2 C7 H7A 109.5 . . ?
C2 C7 H7B 109.5 . . ?
C2 C7 H7C 109.5 . . ?
H7A C7 H7B 109.5 . . ?
H7A C7 H7C 109.5 . . ?
H7B C7 H7C 109.5 . . ?
C2 C3 Dy1 73.0(3) . . ?
C2 C3 C4 107.4(5) . . ?
C2 C3 C8 126.2(5) . . ?
C4 C3 Dy1 74.2(3) . . ?
C4 C3 C8 126.2(5) . . ?
C8 C3 Dy1 121.6(4) . . ?
C4 C9 H9A 109.5 . . ?
C4 C9 H9B 109.5 . . ?
C4 C9 H9C 109.5 . . ?
H9A C9 H9B 109.5 . . ?
H9A C9 H9C 109.5 . . ?
H9B C9 H9C 109.5 . . ?
Dy1 B1 Dy1 139.0(3) . 4_576 ?
Dy1 B1 H1A 112(3) 4_576 . ?
Dy1 B1 H1A 60(3) . . ?
Dy1 B1 H1B 53(2) 4_576 . ?
Dy1 B1 H1B 90(2) . . ?
Dy1 B1 H1C 161(3) . . ?
Dy1 B1 H1C 58(2) 4_576 . ?
Dy1 B1 H1D 138(3) 4_576 . ?
Dy1 B1 H1D 64(2) . . ?
H1A B1 H1B 109.5(17) . . ?
H1A B1 H1C 109.7(17) . . ?
H1A B1 H1D 110.0(17) . . ?
H1B B1 H1C 109.0(17) . . ?
H1B B1 H1D 109.1(17) . . ?
H1C B1 H1D 109.5(17) . . ?
Dy1 B2 H2A 71(3) . . ?
Dy1 B2 H2B 68(3) . . ?
Dy1 B2 H2C 69(3) . . ?
Dy1 B2 H2D 179(3) . . ?
H2A B2 H2B 108.6(17) . . ?
H2A B2 H2C 107.7(17) . . ?
H2A B2 H2D 110.5(17) . . ?
H2B B2 H2C 108.7(17) . . ?
H2B B2 H2D 111.1(18) . . ?
H2C B2 H2D 110.2(17) . . ?

loop_
_geom_bond_atom_site_label_1
_geom_bond_atom_site_label_2
_geom_bond_distance
_geom_bond_site_symmetry_2
_geom_bond_publ_flag
Dy1 C1 2.584(5) . ?
Dy1 C5 2.589(5) . ?
Dy1 C2 2.578(5) . ?
Dy1 C4 2.609(5) . ?
Dy1 C3 2.606(5) . ?
Dy1 B1 2.641(6) . ?
Dy1 B1 2.741(6) 4_575 ?
Dy1 H1A 2.30(5) . ?
Dy1 H1D 2.37(5) . ?
Dy1 B2 2.466(7) . ?
Dy1 H2A 2.36(5) . ?
Dy1 H2B 2.30(6) . ?
Dy1 H2C 2.32(6) . ?
C1 C5 1.422(7) . ?
C1 C6 1.501(7) . ?
C1 C2 1.426(7) . ?
C5 C10 1.515(7) . ?
C5 C4 1.411(7) . ?
C6 H6A 0.9800 . ?
C6 H6B 0.9800 . ?
C6 H6C 0.9800 . ?
C2 C7 1.511(7) . ?
C2 C3 1.419(7) . ?
C10 H10A 0.9800 . ?
C10 H10B 0.9800 . ?
C10 H10C 0.9800 . ?
C4 C3 1.431(7) . ?
C4 C9 1.505(7) . ?
C8 H8A 0.9800 . ?
C8 H8B 0.9800 . ?
C8 H8C 0.9800 . ?
C8 C3 1.498(8) . ?
C7 H7A 0.9800 . ?
C7 H7B 0.9800 . ?
C7 H7C 0.9800 . ?
C9 H9A 0.9800 . ?
C9 H9B 0.9800 . ?
C9 H9C 0.9800 . ?
B1 H1A 1.141(18) . ?
B1 H1B 1.151(18) . ?
B1 H1C 1.147(18) . ?
B1 H1D 1.148(18) . ?
B2 H2A 1.156(18) . ?
B2 H2B 1.146(18) . ?
B2 H2C 1.159(18) . ?
B2 H2D 1.130(18) . ?

loop_
_geom_torsion_atom_site_label_1
_geom_torsion_atom_site_label_2
_geom_torsion_atom_site_label_3
_geom_torsion_atom_site_label_4
_geom_torsion
_geom_torsion_site_symmetry_1
_geom_torsion_site_symmetry_2
_geom_torsion_site_symmetry_3
_geom_torsion_site_symmetry_4
_geom_torsion_publ_flag
Dy1 C1 C5 C10 -117.7(5) . . . . ?
Dy1 C1 C5 C4 67.7(4) . . . . ?
Dy1 C1 C2 C7 115.8(5) . . . . ?
Dy1 C1 C2 C3 -68.1(4) . . . . ?
Dy1 C5 C4 C3 66.3(4) . . . . ?
Dy1 C5 C4 C9 -117.7(5) . . . . ?
Dy1 C2 C3 C4 -66.7(4) . . . . ?
Dy1 C2 C3 C8 117.1(5) . . . . ?
Dy1 C4 C3 C2 66.0(4) . . . . ?
Dy1 C4 C3 C8 -117.9(5) . . . . ?
C1 C5 C4 Dy1 -66.9(3) . . . . ?
C1 C5 C4 C3 -0.6(6) . . . . ?
C1 C5 C4 C9 175.3(5) . . . . ?
C1 C2 C3 Dy1 67.4(4) . . . . ?
C1 C2 C3 C4 0.7(6) . . . . ?
C1 C2 C3 C8 -175.4(5) . . . . ?
C5 C1 C2 Dy1 67.1(3) . . . . ?
C5 C1 C2 C7 -177.2(5) . . . . ?
C5 C1 C2 C3 -1.0(6) . . . . ?
C5 C4 C3 Dy1 -66.0(4) . . . . ?
C5 C4 C3 C2 0.0(6) . . . . ?
C5 C4 C3 C8 176.1(5) . . . . ?
C6 C1 C5 Dy1 115.7(5) . . . . ?
C6 C1 C5 C10 -2.0(8) . . . . ?
C6 C1 C5 C4 -176.6(5) . . . . ?
C6 C1 C2 Dy1 -115.4(5) . . . . ?
C6 C1 C2 C7 0.4(9) . . . . ?
C6 C1 C2 C3 176.5(5) . . . . ?
C2 C1 C5 Dy1 -66.7(3) . . . . ?
C2 C1 C5 C10 175.6(5) . . . . ?
C2 C1 C5 C4 1.0(6) . . . . ?
C10 C5 C4 Dy1 118.5(5) . . . . ?
C10 C5 C4 C3 -175.2(5) . . . . ?
C10 C5 C4 C9 0.8(9) . . . . ?
C7 C2 C3 Dy1 -116.5(5) . . . . ?
C7 C2 C3 C4 176.7(5) . . . . ?
C7 C2 C3 C8 0.6(9) . . . . ?
C9 C4 C3 Dy1 118.0(5) . . . . ?
C9 C4 C3 C2 -176.1(5) . . . . ?
C9 C4 C3 C8 0.0(9) . . . . ?

loop_
_exptl_oxdiff_crystal_face_indexfrac_h
_exptl_oxdiff_crystal_face_indexfrac_k
_exptl_oxdiff_crystal_face_indexfrac_l
_exptl_oxdiff_crystal_face_x
_exptl_oxdiff_crystal_face_y
_exptl_oxdiff_crystal_face_z
-0.4248 -5.8564 4.5800 0.2286 0.9524 -0.2018
4.2913 -4.2467 0.5333 0.1665 0.6859 0.7084
5.3210 0.4063 -3.5251 -0.0151 -0.0714 0.9973
2.3773 4.9958 -5.1282 -0.1947 -0.8145 0.5466
-2.0609 5.7853 -3.0208 -0.2262 -0.9383 -0.2616
-5.3448 -2.1140 3.0098 -0.1509 0.0698 -0.9861
-4.9299 4.8834 3.4112 0.3319 -0.1606 -0.9295
5.0366 -4.2441 -3.4159 -0.2878 0.1395 0.9475
2.2645 -11.6848 -2.4445 -0.8034 0.3846 0.4546
0.7839 -12.8769 -1.6671 -0.8870 0.4239 0.1832
-2.1543 -12.1649 0.1617 -0.8407 0.4006 -0.3643
-0.8222 12.8598 1.6884 0.8858 -0.4233 -0.1903
3.1183 10.9221 -0.8555 0.7560 -0.3597 0.5469
4.5759 -2.1854 -4.6914 -0.3728 -0.2001 0.9061
2.8362 -3.9279 -5.2616 -0.6833 -0.3692 0.6300
-0.0255 -4.9619 -4.5238 -0.8720 -0.4727 0.1271
-4.6204 -3.0990 -0.1162 -0.5559 -0.3033 -0.7739
-1.0259 4.7609 4.9585 0.8341 0.4517 -0.3166
2.7432 4.5721 2.5682 0.8102 0.4404 0.3869
5.0547 2.3533 -0.8214 0.4260 0.2331 0.8742
-4.7794 4.7770 0.7097 -0.0133 -0.5629 -0.8264
1.2931 7.8389 -4.4128 -0.0256 -0.9391 0.3427
-1.8982 8.1319 -2.6000 -0.0253 -0.9687 -0.2469
-2.4318 -6.9869 4.7141 0.0234 0.8392 -0.5433
1.6674 12.1937 -2.2602 0.5312 -0.7748 0.3427
-0.2370 13.0027 -1.1896 0.5661 -0.8243 -0.0090
3.3767 -10.4467 -0.9743 -0.4542 0.6592 0.5993
1.0090 -12.8595 0.7073 -0.5597 0.8145 0.1528
-0.9028 -12.7218 1.8512 -0.5541 0.8076 -0.2021
1.8237 9.3729 2.2386 0.9678 0.0753 0.2403
-0.0188 9.6159 3.4337 0.9915 0.0779 -0.1044
